data_1514695
loop_
_publ_author_name
'Eitel, Simon H.'
'Jautze, Sascha'
'Frey, Wolfgang'
'Peters, Ren\'e'

_publ_section_title
;
 Asymmetric Michael additions of \a-cyanoacetates by soft Lewis acid/hard
 Br\/onsted acid catalysis: stereodivergency with bi- vs. monometallic
 catalysts
;
_journal_issue 5
_journal_name_full 'Chemical Science'
_journal_page_first 2218
_journal_paper_doi 10.1039/c3sc50419k
_journal_volume 4
_journal_year 2013
_chemical_formula_moiety 'C20 H27 N O4'
_chemical_formula_sum 'C20 H27 N O4'
_chemical_formula_weight 345.43
_chemical_name_systematic
;
tert-Butyl-2-cyano-2-(3-hydroxycyclohexyl)-2-(4-methoxyphenyl)acetate
;
_space_group_IT_number 33
_symmetry_cell_setting orthorhombic
_symmetry_space_group_name_Hall 'P 2c -2n'
_symmetry_space_group_name_H-M 'P n a 21'
_atom_sites_solution_hydrogens geom
_atom_sites_solution_primary direct
_atom_sites_solution_secondary difmap
_audit_creation_method SHELXL-97
_cell_angle_alpha 90.00
_cell_angle_beta 90.00
_cell_angle_gamma 90.00
_cell_formula_units_Z 8
_cell_length_a 16.349(3)
_cell_length_b 11.424(3)
_cell_length_c 20.499(5)
_cell_measurement_reflns_used 30
_cell_measurement_temperature 293(2)
_cell_measurement_theta_max 12
_cell_measurement_theta_min 10
_cell_volume 3828.6(15)
_computing_cell_refinement 'Siemens P3/PC Data Collection System'
_computing_data_collection 'Siemens P3/PC Data Collection System'
_computing_data_reduction 'SHELXTL-plus, XDISK (Sheldrick, 1991)'
_computing_molecular_graphics 'SHELXTL-plus, XP (Sheldrick, 1991)'
_computing_structure_refinement 'SHELXL-97 (Sheldrick, 1997)'
_computing_structure_solution 'SHELXS-97 (Sheldrick, 1990)'
_diffrn_ambient_temperature 293(2)
_diffrn_measured_fraction_theta_full 1.000
_diffrn_measured_fraction_theta_max 1.000
_diffrn_measurement_device_type 'Nicolet P3'
_diffrn_measurement_method Wyckoff-Scan
_diffrn_radiation_monochromator graphite
_diffrn_radiation_source 'fine-focus sealed tube'
_diffrn_radiation_type MoK\a
_diffrn_radiation_wavelength 0.71073
_diffrn_reflns_av_R_equivalents 0.0229
_diffrn_reflns_av_sigmaI/netI 0.0913
_diffrn_reflns_limit_h_max 20
_diffrn_reflns_limit_h_min 0
_diffrn_reflns_limit_k_max 14
_diffrn_reflns_limit_k_min 0
_diffrn_reflns_limit_l_max 26
_diffrn_reflns_limit_l_min -26
_diffrn_reflns_number 8508
_diffrn_reflns_theta_full 26.99
_diffrn_reflns_theta_max 26.99
_diffrn_reflns_theta_min 1.99
_diffrn_standards_decay_% 0
_diffrn_standards_interval_count 50
_diffrn_standards_number 3
_exptl_absorpt_coefficient_mu 0.083
_exptl_absorpt_correction_type none
_exptl_crystal_colour colourless
_exptl_crystal_density_diffrn 1.199
_exptl_crystal_density_method 'not measured'
_exptl_crystal_description plates
_exptl_crystal_F_000 1488
_exptl_crystal_size_max 0.8
_exptl_crystal_size_mid 0.3
_exptl_crystal_size_min 0.1
_refine_diff_density_max 0.184
_refine_diff_density_min -0.199
_refine_diff_density_rms 0.044
_refine_ls_abs_structure_details 'Flack H D (1983), Acta Cryst. A39, 876-881'
_refine_ls_abs_structure_Flack -1.9(17)
_refine_ls_extinction_coef 0.00109(18)
_refine_ls_extinction_expression Fc^*^=kFc[1+0.001xFc^2^\l^3^/sin(2\q)]^-1/4^
_refine_ls_extinction_method SHELXL
_refine_ls_goodness_of_fit_ref 1.048
_refine_ls_hydrogen_treatment mixed
_refine_ls_matrix_type full
_refine_ls_number_parameters 468
_refine_ls_number_reflns 8372
_refine_ls_number_restraints 1
_refine_ls_restrained_S_all 1.048
_refine_ls_R_factor_all 0.1600
_refine_ls_R_factor_gt 0.0787
_refine_ls_shift/su_max 0.000
_refine_ls_shift/su_mean 0.000
_refine_ls_structure_factor_coef Fsqd
_refine_ls_weighting_details 'calc w=1/[\s^2^(Fo^2^)+(0.0361P)^2^+1.2232P] where P=(Fo^2^+2Fc^2^)/3'
_refine_ls_weighting_scheme calc
_refine_ls_wR_factor_gt 0.1325
_refine_ls_wR_factor_ref 0.1553
_reflns_number_gt 4570
_reflns_number_total 8372
_reflns_threshold_expression >2sigma(I)
_cod_data_source_file c3sc50419k.txt
_cod_data_source_block s1755rm1
_cod_database_code 1514695

loop_
_symmetry_equiv_pos_as_xyz
'x, y, z'
'-x, -y, z+1/2'
'x+1/2, -y+1/2, z'
'-x+1/2, y+1/2, z+1/2'

loop_
_atom_site_label
_atom_site_type_symbol
_atom_site_fract_x
_atom_site_fract_y
_atom_site_fract_z
_atom_site_U_iso_or_equiv
_atom_site_adp_type
_atom_site_occupancy
_atom_site_symmetry_multiplicity
_atom_site_calc_flag
_atom_site_refinement_flags
O1A O 0.6965(2) 0.7626(4) 0.0742(2) 0.0638(11) Uani 1 1 d .
H1A H 0.683(4) 0.775(6) 0.115(3) 0.10(3) Uiso 1 1 d .
N1A N 0.5503(2) 0.3265(4) 0.0112(2) 0.0606(14) Uani 1 1 d .
C1A C 0.4557(2) 0.5062(5) 0.0340(2) 0.0387(11) Uani 1 1 d .
O2A O 0.3360(2) 0.5730(3) -0.02415(17) 0.0526(9) Uani 1 1 d .
C2A C 0.3725(3) 0.4926(5) -0.0013(3) 0.0418(12) Uani 1 1 d .
O3A O 0.35022(17) 0.3804(3) 0.00131(17) 0.0490(9) Uani 1 1 d .
C3A C 0.5076(3) 0.4039(5) 0.0209(2) 0.0421(12) Uani 1 1 d .
O4A O 0.3703(2) 0.5222(4) 0.30338(17) 0.0576(10) Uani 1 1 d .
C4A C 0.5017(3) 0.6189(4) 0.0133(2) 0.0397(11) Uani 1 1 d .
H4A H 0.4647 0.6852 0.0202 0.048 Uiso 1 1 calc R
C5A C 0.5781(3) 0.6394(4) 0.0555(2) 0.0441(12) Uani 1 1 d .
H5A1 H 0.5618 0.6447 0.1009 0.053 Uiso 1 1 calc R
H5A2 H 0.6145 0.5728 0.0511 0.053 Uiso 1 1 calc R
C6A C 0.6235(3) 0.7492(5) 0.0368(3) 0.0507(13) Uani 1 1 d .
H6A H 0.5880 0.8167 0.0449 0.061 Uiso 1 1 calc R
C7A C 0.6468(3) 0.7478(6) -0.0344(3) 0.0629(16) Uani 1 1 d .
H7A1 H 0.6859 0.6854 -0.0422 0.075 Uiso 1 1 calc R
H7A2 H 0.6729 0.8214 -0.0457 0.075 Uiso 1 1 calc R
C8A C 0.5718(3) 0.7295(6) -0.0781(3) 0.0611(17) Uani 1 1 d .
H8A1 H 0.5355 0.7962 -0.0740 0.073 Uiso 1 1 calc R
H8A2 H 0.5891 0.7243 -0.1233 0.073 Uiso 1 1 calc R
C9A C 0.5263(3) 0.6186(5) -0.0594(2) 0.0564(15) Uani 1 1 d .
H9A1 H 0.5607 0.5513 -0.0681 0.068 Uiso 1 1 calc R
H9A2 H 0.4775 0.6115 -0.0860 0.068 Uiso 1 1 calc R
C10A C 0.4324(2) 0.5105(4) 0.1069(2) 0.0358(11) Uani 1 1 d .
C11A C 0.3735(3) 0.5885(5) 0.1283(2) 0.0403(12) Uani 1 1 d .
H11A H 0.3487 0.6378 0.0982 0.048 Uiso 1 1 calc R
C12A C 0.3505(3) 0.5954(5) 0.1931(3) 0.0454(13) Uani 1 1 d .
H12A H 0.3104 0.6480 0.2062 0.054 Uiso 1 1 calc R
C13A C 0.3877(3) 0.5235(5) 0.2375(3) 0.0419(12) Uani 1 1 d .
C14A C 0.4463(3) 0.4451(5) 0.2178(3) 0.0497(14) Uani 1 1 d .
H14A H 0.4717 0.3971 0.2483 0.060 Uiso 1 1 calc R
C15A C 0.4676(3) 0.4374(5) 0.1527(3) 0.0477(13) Uani 1 1 d .
H15A H 0.5060 0.3822 0.1396 0.057 Uiso 1 1 calc R
C16A C 0.3075(4) 0.5981(6) 0.3257(3) 0.077(2) Uani 1 1 d .
H16A H 0.3221 0.6777 0.3163 0.116 Uiso 1 1 calc R
H16B H 0.3008 0.5887 0.3719 0.116 Uiso 1 1 calc R
H16C H 0.2571 0.5792 0.3040 0.116 Uiso 1 1 calc R
C17A C 0.2629(3) 0.3426(5) -0.0038(2) 0.0443(13) Uani 1 1 d .
C18A C 0.2264(3) 0.3734(6) -0.0691(3) 0.0645(18) Uani 1 1 d .
H18A H 0.2211 0.4568 -0.0726 0.097 Uiso 1 1 calc R
H18B H 0.1734 0.3377 -0.0731 0.097 Uiso 1 1 calc R
H18C H 0.2614 0.3451 -0.1033 0.097 Uiso 1 1 calc R
C19A C 0.2161(3) 0.4001(6) 0.0512(3) 0.0669(18) Uani 1 1 d .
H19A H 0.2129 0.4829 0.0435 0.100 Uiso 1 1 calc R
H19B H 0.2438 0.3859 0.0917 0.100 Uiso 1 1 calc R
H19C H 0.1619 0.3679 0.0532 0.100 Uiso 1 1 calc R
C20A C 0.2692(3) 0.2130(5) 0.0046(3) 0.0683(18) Uani 1 1 d .
H20A H 0.2154 0.1794 0.0046 0.102 Uiso 1 1 calc R
H20B H 0.2959 0.1958 0.0451 0.102 Uiso 1 1 calc R
H20C H 0.3004 0.1806 -0.0308 0.102 Uiso 1 1 calc R
O1B O 0.6694(2) 0.7346(4) 0.2123(2) 0.0619(12) Uani 1 1 d .
H1B H 0.690(3) 0.670(4) 0.228(2) 0.050(16) Uiso 1 1 d .
N1B N 0.5209(2) 1.1675(4) 0.2528(2) 0.0495(11) Uani 1 1 d .
C1B C 0.4297(2) 0.9921(4) 0.2147(2) 0.0329(10) Uani 1 1 d .
O2B O 0.29663(17) 0.9262(3) 0.24944(18) 0.0485(9) Uani 1 1 d .
C2B C 0.3400(2) 1.0088(4) 0.2393(2) 0.0355(10) Uani 1 1 d .
O3B O 0.32107(16) 1.1195(3) 0.24100(17) 0.0419(8) Uani 1 1 d .
C3B C 0.4799(2) 1.0945(4) 0.2358(2) 0.0387(11) Uani 1 1 d .
O4B O 0.4161(2) 0.9705(4) -0.06225(16) 0.0638(12) Uani 1 1 d .
C4B C 0.4676(2) 0.8786(4) 0.2432(2) 0.0340(10) Uani 1 1 d .
H4B H 0.4323 0.8130 0.2305 0.041 Uiso 1 1 calc R
C5B C 0.5531(3) 0.8557(4) 0.2146(2) 0.0409(12) Uani 1 1 d .
H5B1 H 0.5495 0.8511 0.1675 0.049 Uiso 1 1 calc R
H5B2 H 0.5890 0.9204 0.2256 0.049 Uiso 1 1 calc R
C6B C 0.5887(3) 0.7430(5) 0.2409(2) 0.0466(12) Uani 1 1 d .
H6B H 0.5552 0.6768 0.2265 0.056 Uiso 1 1 calc R
C7B C 0.5930(3) 0.7442(6) 0.3148(2) 0.0604(16) Uani 1 1 d .
H7B1 H 0.6305 0.8047 0.3290 0.072 Uiso 1 1 calc R
H7B2 H 0.6135 0.6695 0.3303 0.072 Uiso 1 1 calc R
C8B C 0.5079(3) 0.7670(5) 0.3441(2) 0.0573(15) Uani 1 1 d .
H8B1 H 0.4717 0.7025 0.3334 0.069 Uiso 1 1 calc R
H8B2 H 0.5120 0.7719 0.3912 0.069 Uiso 1 1 calc R
C9B C 0.4725(3) 0.8799(5) 0.3177(2) 0.0492(13) Uani 1 1 d .
H9B1 H 0.5064 0.9450 0.3316 0.059 Uiso 1 1 calc R
H9B2 H 0.4182 0.8914 0.3356 0.059 Uiso 1 1 calc R
C10B C 0.4244(3) 0.9891(4) 0.1397(2) 0.0333(10) Uani 1 1 d .
C11B C 0.3715(3) 0.9109(5) 0.1100(2) 0.0398(12) Uani 1 1 d .
H11B H 0.3387 0.8633 0.1359 0.048 Uiso 1 1 calc R
C12B C 0.3662(3) 0.9017(5) 0.0429(2) 0.0418(12) Uani 1 1 d .
H12B H 0.3295 0.8498 0.0237 0.050 Uiso 1 1 calc R
C13B C 0.4160(3) 0.9707(5) 0.0052(2) 0.0434(12) Uani 1 1 d .
C14B C 0.4688(3) 1.0500(5) 0.0335(3) 0.0535(15) Uani 1 1 d .
H14B H 0.5017 1.0973 0.0075 0.064 Uiso 1 1 calc R
C15B C 0.4723(3) 1.0585(5) 0.1005(2) 0.0440(13) Uani 1 1 d .
H15B H 0.5078 1.1123 0.1195 0.053 Uiso 1 1 calc R
C16B C 0.3636(4) 0.8894(7) -0.0938(3) 0.076(2) Uani 1 1 d .
H16D H 0.3741 0.8121 -0.0776 0.114 Uiso 1 1 calc R
H16E H 0.3735 0.8913 -0.1400 0.114 Uiso 1 1 calc R
H16F H 0.3076 0.9100 -0.0854 0.114 Uiso 1 1 calc R
C17B C 0.2350(2) 1.1607(5) 0.2483(3) 0.0412(12) Uani 1 1 d .
C18B C 0.1867(3) 1.1194(6) 0.1899(3) 0.0690(18) Uani 1 1 d .
H18D H 0.1790 1.0363 0.1926 0.104 Uiso 1 1 calc R
H18E H 0.2160 1.1382 0.1507 0.104 Uiso 1 1 calc R
H18F H 0.1344 1.1576 0.1894 0.104 Uiso 1 1 calc R
C19B C 0.1995(3) 1.1203(5) 0.3121(3) 0.0663(18) Uani 1 1 d .
H19D H 0.1451 1.1508 0.3167 0.099 Uiso 1 1 calc R
H19E H 0.2329 1.1481 0.3473 0.099 Uiso 1 1 calc R
H19F H 0.1977 1.0364 0.3129 0.099 Uiso 1 1 calc R
C20B C 0.2457(3) 1.2925(5) 0.2465(3) 0.0666(17) Uani 1 1 d .
H20D H 0.2721 1.3145 0.2065 0.100 Uiso 1 1 calc R
H20E H 0.2787 1.3168 0.2828 0.100 Uiso 1 1 calc R
H20F H 0.1931 1.3295 0.2490 0.100 Uiso 1 1 calc R

loop_
_atom_site_aniso_label
_atom_site_aniso_U_11
_atom_site_aniso_U_22
_atom_site_aniso_U_33
_atom_site_aniso_U_23
_atom_site_aniso_U_13
_atom_site_aniso_U_12
O1A 0.0393(19) 0.088(3) 0.064(3) -0.009(3) 0.005(2) -0.021(2)
N1A 0.040(2) 0.059(3) 0.083(4) -0.019(3) -0.001(2) 0.007(2)
C1A 0.025(2) 0.049(3) 0.042(3) -0.006(2) 0.0014(19) 0.004(2)
O2A 0.0398(19) 0.060(2) 0.058(2) 0.010(2) -0.0085(17) 0.0009(18)
C2A 0.032(2) 0.046(3) 0.048(3) -0.008(3) -0.003(2) 0.001(2)
O3A 0.0268(16) 0.058(2) 0.062(2) -0.005(2) -0.0066(16) -0.0034(15)
C3A 0.032(2) 0.048(3) 0.047(3) -0.009(3) -0.006(2) -0.001(2)
O4A 0.064(2) 0.069(3) 0.040(2) 0.0021(19) 0.0036(17) 0.005(2)
C4A 0.031(2) 0.045(3) 0.043(3) 0.000(2) 0.004(2) -0.004(2)
C5A 0.030(2) 0.053(3) 0.049(3) -0.001(2) 0.000(2) -0.003(2)
C6A 0.040(3) 0.056(4) 0.056(3) -0.005(3) 0.003(3) -0.005(3)
C7A 0.051(3) 0.079(4) 0.058(3) 0.005(4) 0.015(3) -0.017(3)
C8A 0.057(4) 0.075(5) 0.051(3) 0.008(3) 0.003(3) -0.009(3)
C9A 0.047(3) 0.079(4) 0.043(3) -0.007(3) 0.005(2) -0.002(3)
C10A 0.029(2) 0.036(3) 0.043(3) 0.000(2) -0.0020(19) -0.004(2)
C11A 0.041(3) 0.041(3) 0.039(3) 0.002(2) -0.003(2) 0.009(2)
C12A 0.038(2) 0.042(3) 0.056(3) -0.002(3) 0.001(2) 0.008(2)
C13A 0.042(3) 0.042(3) 0.043(3) 0.000(2) 0.000(2) -0.007(2)
C14A 0.048(3) 0.053(4) 0.048(3) 0.009(3) -0.003(2) 0.011(3)
C15A 0.035(2) 0.056(4) 0.053(3) 0.001(3) -0.004(2) 0.014(2)
C16A 0.084(5) 0.093(5) 0.055(4) -0.004(4) 0.024(3) 0.014(4)
C17A 0.027(2) 0.063(4) 0.042(3) -0.003(3) -0.005(2) -0.009(2)
C18A 0.047(3) 0.095(5) 0.051(3) -0.006(3) -0.009(3) -0.013(3)
C19A 0.045(3) 0.101(5) 0.055(4) -0.005(4) 0.007(2) -0.015(3)
C20A 0.046(3) 0.061(4) 0.098(5) 0.007(4) -0.010(3) -0.015(3)
O1B 0.041(2) 0.073(3) 0.072(3) 0.011(2) 0.0008(18) 0.025(2)
N1B 0.039(2) 0.048(3) 0.061(3) -0.007(2) -0.006(2) -0.006(2)
C1B 0.025(2) 0.035(3) 0.039(2) -0.004(2) 0.0013(18) -0.0026(19)
O2B 0.0328(16) 0.049(2) 0.064(2) -0.005(2) 0.0051(17) -0.0066(16)
C2B 0.032(2) 0.043(3) 0.032(2) -0.008(2) -0.002(2) -0.001(2)
O3B 0.0236(14) 0.041(2) 0.062(2) -0.0045(19) 0.0005(15) 0.0015(13)
C3B 0.027(2) 0.037(3) 0.052(3) -0.007(3) 0.000(2) -0.003(2)
O4B 0.073(3) 0.084(3) 0.034(2) 0.002(2) 0.0024(18) -0.022(2)
C4B 0.030(2) 0.040(3) 0.031(2) -0.005(2) -0.002(2) -0.0026(19)
C5B 0.035(2) 0.047(3) 0.041(3) 0.001(2) 0.000(2) 0.007(2)
C6B 0.035(2) 0.054(3) 0.050(3) 0.009(3) -0.005(2) 0.003(2)
C7B 0.055(3) 0.068(4) 0.058(3) 0.008(4) -0.017(3) 0.010(3)
C8B 0.059(3) 0.076(4) 0.037(3) 0.010(3) -0.001(2) -0.003(3)
C9B 0.045(3) 0.064(4) 0.039(3) 0.005(3) 0.002(2) -0.001(3)
C10B 0.027(2) 0.033(3) 0.040(2) -0.001(2) -0.0009(18) 0.002(2)
C11B 0.031(2) 0.050(4) 0.038(3) 0.003(2) 0.000(2) -0.006(2)
C12B 0.044(3) 0.041(3) 0.041(3) -0.001(2) -0.004(2) -0.006(2)
C13B 0.044(3) 0.051(3) 0.035(3) 0.002(3) 0.005(2) 0.005(2)
C14B 0.047(3) 0.067(4) 0.047(3) 0.010(3) 0.012(3) -0.017(3)
C15B 0.037(2) 0.045(3) 0.049(3) -0.004(3) -0.005(2) -0.011(2)
C16B 0.069(4) 0.116(6) 0.043(3) -0.009(4) -0.002(3) -0.023(4)
C17B 0.024(2) 0.053(3) 0.047(3) -0.003(3) 0.001(2) 0.008(2)
C18B 0.043(3) 0.097(5) 0.068(4) -0.008(4) -0.008(3) -0.003(3)
C19B 0.058(3) 0.081(5) 0.059(4) 0.005(4) 0.026(3) 0.018(3)
C20B 0.042(3) 0.061(4) 0.096(5) -0.003(4) 0.003(3) 0.008(3)

loop_
_atom_type_symbol
_atom_type_description
_atom_type_scat_dispersion_real
_atom_type_scat_dispersion_imag
_atom_type_scat_source
C C 0.0033 0.0016 'International Tables Vol C Tables 4.2.6.8 and 6.1.1.4'
H H 0.0000 0.0000 'International Tables Vol C Tables 4.2.6.8 and 6.1.1.4'
N N 0.0061 0.0033 'International Tables Vol C Tables 4.2.6.8 and 6.1.1.4'
O O 0.0106 0.0060 'International Tables Vol C Tables 4.2.6.8 and 6.1.1.4'

loop_
_geom_angle_atom_site_label_1
_geom_angle_atom_site_label_2
_geom_angle_atom_site_label_3
_geom_angle
C6A O1A H1A 108(4)
C3A C1A C10A 110.2(4)
C3A C1A C2A 110.0(4)
C10A C1A C2A 103.8(3)
C3A C1A C4A 109.3(4)
C10A C1A C4A 111.1(4)
C2A C1A C4A 112.4(4)
O2A C2A O3A 128.3(4)
O2A C2A C1A 123.2(5)
O3A C2A C1A 108.5(4)
C2A O3A C17A 122.4(4)
N1A C3A C1A 177.6(5)
C13A O4A C16A 117.3(4)
C5A C4A C9A 109.4(4)
C5A C4A C1A 111.5(4)
C9A C4A C1A 112.9(4)
C5A C4A H4A 107.6
C9A C4A H4A 107.6
C1A C4A H4A 107.6
C6A C5A C4A 112.6(4)
C6A C5A H5A1 109.1
C4A C5A H5A1 109.1
C6A C5A H5A2 109.1
C4A C5A H5A2 109.1
H5A1 C5A H5A2 107.8
O1A C6A C5A 111.4(4)
O1A C6A C7A 108.0(4)
C5A C6A C7A 111.2(5)
O1A C6A H6A 108.7
C5A C6A H6A 108.7
C7A C6A H6A 108.7
C6A C7A C8A 111.4(4)
C6A C7A H7A1 109.4
C8A C7A H7A1 109.4
C6A C7A H7A2 109.4
C8A C7A H7A2 109.4
H7A1 C7A H7A2 108.0
C9A C8A C7A 111.0(5)
C9A C8A H8A1 109.4
C7A C8A H8A1 109.4
C9A C8A H8A2 109.4
C7A C8A H8A2 109.4
H8A1 C8A H8A2 108.0
C8A C9A C4A 111.7(4)
C8A C9A H9A1 109.3
C4A C9A H9A1 109.3
C8A C9A H9A2 109.3
C4A C9A H9A2 109.3
H9A1 C9A H9A2 107.9
C15A C10A C11A 117.6(4)
C15A C10A C1A 122.4(4)
C11A C10A C1A 120.0(4)
C12A C11A C10A 122.1(5)
C12A C11A H11A 119.0
C10A C11A H11A 119.0
C13A C12A C11A 118.9(5)
C13A C12A H12A 120.5
C11A C12A H12A 120.5
C12A C13A C14A 120.4(5)
C12A C13A O4A 124.5(5)
C14A C13A O4A 115.1(5)
C13A C14A C15A 120.1(5)
C13A C14A H14A 119.9
C15A C14A H14A 119.9
C14A C15A C10A 120.8(5)
C14A C15A H15A 119.6
C10A C15A H15A 119.6
O4A C16A H16A 109.5
O4A C16A H16B 109.5
H16A C16A H16B 109.5
O4A C16A H16C 109.5
H16A C16A H16C 109.5
H16B C16A H16C 109.5
C20A C17A O3A 102.2(4)
C20A C17A C18A 111.1(5)
O3A C17A C18A 111.9(4)
C20A C17A C19A 112.4(5)
O3A C17A C19A 107.8(4)
C18A C17A C19A 111.1(5)
C17A C18A H18A 109.5
C17A C18A H18B 109.5
H18A C18A H18B 109.5
C17A C18A H18C 109.5
H18A C18A H18C 109.5
H18B C18A H18C 109.5
C17A C19A H19A 109.5
C17A C19A H19B 109.5
H19A C19A H19B 109.5
C17A C19A H19C 109.5
H19A C19A H19C 109.5
H19B C19A H19C 109.5
C17A C20A H20A 109.5
C17A C20A H20B 109.5
H20A C20A H20B 109.5
C17A C20A H20C 109.5
H20A C20A H20C 109.5
H20B C20A H20C 109.5
C6B O1B H1B 105(3)
C3B C1B C10B 109.8(4)
C3B C1B C4B 109.1(4)
C10B C1B C4B 112.3(4)
C3B C1B C2B 109.0(4)
C10B C1B C2B 105.9(4)
C4B C1B C2B 110.7(4)
O2B C2B O3B 128.2(4)
O2B C2B C1B 121.0(4)
O3B C2B C1B 110.5(4)
C2B O3B C17B 122.3(3)
N1B C3B C1B 176.2(5)
C13B O4B C16B 117.2(4)
C9B C4B C5B 109.5(4)
C9B C4B C1B 112.9(4)
C5B C4B C1B 111.1(4)
C9B C4B H4B 107.7
C5B C4B H4B 107.7
C1B C4B H4B 107.7
C6B C5B C4B 111.0(4)
C6B C5B H5B1 109.4
C4B C5B H5B1 109.4
C6B C5B H5B2 109.4
C4B C5B H5B2 109.4
H5B1 C5B H5B2 108.0
O1B C6B C5B 105.2(4)
O1B C6B C7B 111.4(4)
C5B C6B C7B 111.5(5)
O1B C6B H6B 109.6
C5B C6B H6B 109.6
C7B C6B H6B 109.6
C6B C7B C8B 110.4(4)
C6B C7B H7B1 109.6
C8B C7B H7B1 109.6
C6B C7B H7B2 109.6
C8B C7B H7B2 109.6
H7B1 C7B H7B2 108.1
C9B C8B C7B 110.6(4)
C9B C8B H8B1 109.5
C7B C8B H8B1 109.5
C9B C8B H8B2 109.5
C7B C8B H8B2 109.5
H8B1 C8B H8B2 108.1
C8B C9B C4B 111.6(4)
C8B C9B H9B1 109.3
C4B C9B H9B1 109.3
C8B C9B H9B2 109.3
C4B C9B H9B2 109.3
H9B1 C9B H9B2 108.0
C15B C10B C11B 118.1(4)
C15B C10B C1B 122.6(4)
C11B C10B C1B 119.2(4)
C12B C11B C10B 121.7(5)
C12B C11B H11B 119.1
C10B C11B H11B 119.1
C13B C12B C11B 118.6(5)
C13B C12B H12B 120.7
C11B C12B H12B 120.7
C12B C13B C14B 120.9(5)
C12B C13B O4B 124.3(5)
C14B C13B O4B 114.8(5)
C15B C14B C13B 119.4(5)
C15B C14B H14B 120.3
C13B C14B H14B 120.3
C10B C15B C14B 121.2(5)
C10B C15B H15B 119.4
C14B C15B H15B 119.4
O4B C16B H16D 109.5
O4B C16B H16E 109.5
H16D C16B H16E 109.5
O4B C16B H16F 109.5
H16D C16B H16F 109.5
H16E C16B H16F 109.5
O3B C17B C19B 110.8(4)
O3B C17B C18B 108.4(4)
C19B C17B C18B 113.0(4)
O3B C17B C20B 101.7(4)
C19B C17B C20B 111.7(5)
C18B C17B C20B 110.5(5)
C17B C18B H18D 109.5
C17B C18B H18E 109.5
H18D C18B H18E 109.5
C17B C18B H18F 109.5
H18D C18B H18F 109.5
H18E C18B H18F 109.5
C17B C19B H19D 109.5
C17B C19B H19E 109.5
H19D C19B H19E 109.5
C17B C19B H19F 109.5
H19D C19B H19F 109.5
H19E C19B H19F 109.5
C17B C20B H20D 109.5
C17B C20B H20E 109.5
H20D C20B H20E 109.5
C17B C20B H20F 109.5
H20D C20B H20F 109.5
H20E C20B H20F 109.5

loop_
_geom_bond_atom_site_label_1
_geom_bond_atom_site_label_2
_geom_bond_distance
O1A C6A 1.427(6)
O1A H1A 0.89(6)
N1A C3A 1.144(6)
C1A C3A 1.470(7)
C1A C10A 1.543(6)
C1A C2A 1.548(6)
C1A C4A 1.550(7)
O2A C2A 1.191(6)
C2A O3A 1.334(6)
O3A C17A 1.495(5)
O4A C13A 1.381(6)
O4A C16A 1.420(6)
C4A C5A 1.538(6)
C4A C9A 1.543(6)
C4A H4A 0.9800
C5A C6A 1.507(7)
C5A H5A1 0.9700
C5A H5A2 0.9700
C6A C7A 1.510(7)
C6A H6A 0.9800
C7A C8A 1.532(7)
C7A H7A1 0.9700
C7A H7A2 0.9700
C8A C9A 1.519(8)
C8A H8A1 0.9700
C8A H8A2 0.9700
C9A H9A1 0.9700
C9A H9A2 0.9700
C10A C15A 1.382(7)
C10A C11A 1.382(6)
C11A C12A 1.381(7)
C11A H11A 0.9300
C12A C13A 1.369(7)
C12A H12A 0.9300
C13A C14A 1.372(7)
C14A C15A 1.381(7)
C14A H14A 0.9300
C15A H15A 0.9300
C16A H16A 0.9600
C16A H16B 0.9600
C16A H16C 0.9600
C17A C20A 1.494(8)
C17A C18A 1.508(7)
C17A C19A 1.511(7)
C18A H18A 0.9600
C18A H18B 0.9600
C18A H18C 0.9600
C19A H19A 0.9600
C19A H19B 0.9600
C19A H19C 0.9600
C20A H20A 0.9600
C20A H20B 0.9600
C20A H20C 0.9600
O1B C6B 1.448(6)
O1B H1B 0.87(5)
N1B C3B 1.126(5)
C1B C3B 1.493(6)
C1B C10B 1.540(6)
C1B C4B 1.552(6)
C1B C2B 1.563(6)
O2B C2B 1.199(5)
C2B O3B 1.302(5)
O3B C17B 1.491(5)
O4B C13B 1.383(6)
O4B C16B 1.419(7)
C4B C9B 1.530(6)
C4B C5B 1.539(6)
C4B H4B 0.9800
C5B C6B 1.513(6)
C5B H5B1 0.9700
C5B H5B2 0.9700
C6B C7B 1.517(7)
C6B H6B 0.9800
C7B C8B 1.537(7)
C7B H7B1 0.9700
C7B H7B2 0.9700
C8B C9B 1.512(7)
C8B H8B1 0.9700
C8B H8B2 0.9700
C9B H9B1 0.9700
C9B H9B2 0.9700
C10B C15B 1.375(6)
C10B C11B 1.384(6)
C11B C12B 1.383(6)
C11B H11B 0.9300
C12B C13B 1.371(6)
C12B H12B 0.9300
C13B C14B 1.379(7)
C14B C15B 1.378(7)
C14B H14B 0.9300
C15B H15B 0.9300
C16B H16D 0.9600
C16B H16E 0.9600
C16B H16F 0.9600
C17B C19B 1.503(7)
C17B C18B 1.509(7)
C17B C20B 1.516(7)
C18B H18D 0.9600
C18B H18E 0.9600
C18B H18F 0.9600
C19B H19D 0.9600
C19B H19E 0.9600
C19B H19F 0.9600
C20B H20D 0.9600
C20B H20E 0.9600
C20B H20F 0.9600

loop_
_geom_torsion_atom_site_label_1
_geom_torsion_atom_site_label_2
_geom_torsion_atom_site_label_3
_geom_torsion_atom_site_label_4
_geom_torsion
C3A C1A C2A O2A -144.8(5)
C10A C1A C2A O2A 97.2(6)
C4A C1A C2A O2A -22.9(7)
C3A C1A C2A O3A 37.4(5)
C10A C1A C2A O3A -80.5(5)
C4A C1A C2A O3A 159.3(4)
O2A C2A O3A C17A -21.9(8)
C1A C2A O3A C17A 155.7(4)
C10A C1A C3A N1A -87(14)
C2A C1A C3A N1A 159(14)
C4A C1A C3A N1A 35(14)
C3A C1A C4A C5A -65.5(5)
C10A C1A C4A C5A 56.3(5)
C2A C1A C4A C5A 172.2(4)
C3A C1A C4A C9A 58.2(5)
C10A C1A C4A C9A -180.0(4)
C2A C1A C4A C9A -64.1(5)
C9A C4A C5A C6A 55.0(6)
C1A C4A C5A C6A -179.4(4)
C4A C5A C6A O1A -176.7(4)
C4A C5A C6A C7A -56.1(6)
O1A C6A C7A C8A 178.1(5)
C5A C6A C7A C8A 55.6(7)
C6A C7A C8A C9A -55.7(7)
C7A C8A C9A C4A 55.7(6)
C5A C4A C9A C8A -54.7(6)
C1A C4A C9A C8A -179.5(4)
C3A C1A C10A C15A 9.4(6)
C2A C1A C10A C15A 127.1(5)
C4A C1A C10A C15A -111.9(5)
C3A C1A C10A C11A -169.7(4)
C2A C1A C10A C11A -52.0(6)
C4A C1A C10A C11A 69.0(5)
C15A C10A C11A C12A 0.7(8)
C1A C10A C11A C12A 179.9(5)
C10A C11A C12A C13A 0.6(8)
C11A C12A C13A C14A -0.7(8)
C11A C12A C13A O4A 179.9(5)
C16A O4A C13A C12A 2.2(8)
C16A O4A C13A C14A -177.3(5)
C12A C13A C14A C15A -0.7(8)
O4A C13A C14A C15A 178.8(5)
C13A C14A C15A C10A 2.1(8)
C11A C10A C15A C14A -2.1(8)
C1A C10A C15A C14A 178.8(5)
C2A O3A C17A C20A -177.6(5)
C2A O3A C17A C18A 63.5(6)
C2A O3A C17A C19A -59.0(6)
C3B C1B C2B O2B -153.3(5)
C10B C1B C2B O2B 88.6(5)
C4B C1B C2B O2B -33.3(6)
C3B C1B C2B O3B 31.9(5)
C10B C1B C2B O3B -86.1(5)
C4B C1B C2B O3B 151.9(4)
O2B C2B O3B C17B -8.0(8)
C1B C2B O3B C17B 166.2(4)
C10B C1B C3B N1B -109(8)
C4B C1B C3B N1B 14(9)
C2B C1B C3B N1B 135(8)
C3B C1B C4B C9B 58.6(5)
C10B C1B C4B C9B -179.5(4)
C2B C1B C4B C9B -61.4(5)
C3B C1B C4B C5B -64.9(5)
C10B C1B C4B C5B 57.0(5)
C2B C1B C4B C5B 175.1(4)
C9B C4B C5B C6B 56.3(5)
C1B C4B C5B C6B -178.2(4)
C4B C5B C6B O1B -178.0(4)
C4B C5B C6B C7B -57.1(5)
O1B C6B C7B C8B 173.6(5)
C5B C6B C7B C8B 56.4(6)
C6B C7B C8B C9B -56.1(6)
C7B C8B C9B C4B 57.1(6)
C5B C4B C9B C8B -56.9(6)
C1B C4B C9B C8B 178.7(4)
C3B C1B C10B C15B 11.1(6)
C4B C1B C10B C15B -110.4(5)
C2B C1B C10B C15B 128.6(5)
C3B C1B C10B C11B -171.0(4)
C4B C1B C10B C11B 67.4(5)
C2B C1B C10B C11B -53.5(6)
C15B C10B C11B C12B 0.0(8)
C1B C10B C11B C12B -177.9(4)
C10B C11B C12B C13B 1.3(8)
C11B C12B C13B C14B -1.8(8)
C11B C12B C13B O4B -179.4(5)
C16B O4B C13B C12B -3.0(8)
C16B O4B C13B C14B 179.2(5)
C12B C13B C14B C15B 1.0(9)
O4B C13B C14B C15B 178.9(5)
C11B C10B C15B C14B -0.8(8)
C1B C10B C15B C14B 177.0(5)
C13B C14B C15B C10B 0.3(9)
C2B O3B C17B C19B 61.9(6)
C2B O3B C17B C18B -62.7(6)
C2B O3B C17B C20B -179.2(5)
